data_7004247
loop_
_publ_author_name
'Iovine, Peter M.'
'Gyselbrecht, Charles R.'
'Perttu, Emily K.'
'Klick, Cole'
'Neuwelt, Alexander'
'Loera, Jason'
'DiPasquale, Antonio G.'
'Rheingold, Arnold L.'
'Kua, Jeremy'

_publ_section_title
;
 Hetero-arylboroxines: the first rational synthesis, X-ray
 crystallographic and computational analysis
;
_journal_issue 29
_journal_name_full 'Dalton Transactions'
_journal_page_first 3791
_journal_page_last 3794
_journal_paper_doi 10.1039/b804705g
_journal_year 2008
_chemical_formula_sum 'C21 H20 B3 F2 N O3'
_chemical_formula_weight 404.81
_chemical_name_common 'JL_15A batch 2'
_chemical_name_systematic
;
?
;
_space_group.centring_type P

_space_group_IT_number 61
_space_group.IT_number 61

_symmetry_cell_setting orthorhombic
_symmetry_space_group_name_Hall '-P 2ac 2ab'
_symmetry_space_group_name_H-M 'P b c a'
_atom_sites_solution_hydrogens geom
_atom_sites_solution_primary direct
_atom_sites_solution_secondary difmap
_audit_creation_method SHELXL-97
_cell_angle_alpha 90.00
_cell_angle_beta 90.00
_cell_angle_gamma 90.00
_cell_formula_units_Z 8
_cell_length_a 11.5420(10)
_cell_length_b 18.9350(15)
_cell_length_c 19.6870(17)
_cell_measurement_reflns_used 4218
_cell_measurement_temperature 298(2)
_cell_measurement_theta_max 21.11
_cell_measurement_theta_min 2.31
_cell_volume 4302.5(6)
_computing_cell_refinement 'Bruker SMART'
_computing_data_collection 'Bruker SMART'
_computing_data_reduction 'Bruker SAINT'
_computing_molecular_graphics ORTEP-32
_computing_publication_material WinGX
_computing_structure_refinement SHELXL-97
_computing_structure_solution SIR-2004
_diffrn_ambient_temperature 298(2)
_diffrn_measured_fraction_theta_full 1.000
_diffrn_measured_fraction_theta_max 1.000
_diffrn_measurement_device_type 'CCD area detector'
_diffrn_measurement_method 'phi and omega scans'
_diffrn_radiation_monochromator graphite
_diffrn_radiation_source 'fine-focus sealed tube'
_diffrn_radiation_type MoK\a
_diffrn_radiation_wavelength 0.71073
_diffrn_reflns_av_R_equivalents 0.0450
_diffrn_reflns_av_sigmaI/netI 0.0296
_diffrn_reflns_limit_h_max 13
_diffrn_reflns_limit_h_min -13
_diffrn_reflns_limit_k_max 22
_diffrn_reflns_limit_k_min -22
_diffrn_reflns_limit_l_max 23
_diffrn_reflns_limit_l_min -23
_diffrn_reflns_number 23336
_diffrn_reflns_theta_full 25.00
_diffrn_reflns_theta_max 25.03
_diffrn_reflns_theta_min 2.07
_exptl_absorpt_coefficient_mu 0.092
_exptl_absorpt_correction_T_max 0.9819
_exptl_absorpt_correction_T_min 0.9819
_exptl_absorpt_correction_type multi-scan
_exptl_absorpt_process_details SADABS
_exptl_crystal_colour colorless
_exptl_crystal_density_diffrn 1.250
_exptl_crystal_density_method 'not measured'
_exptl_crystal_description block
_exptl_crystal_F_000 1680
_exptl_crystal_size_max 0.20
_exptl_crystal_size_mid 0.20
_exptl_crystal_size_min 0.20
_refine_diff_density_max 0.133
_refine_diff_density_min -0.155
_refine_diff_density_rms 0.028
_refine_ls_extinction_method none
_refine_ls_goodness_of_fit_ref 1.058
_refine_ls_hydrogen_treatment constr
_refine_ls_matrix_type full
_refine_ls_number_parameters 273
_refine_ls_number_reflns 3806
_refine_ls_number_restraints 0
_refine_ls_restrained_S_all 1.058
_refine_ls_R_factor_all 0.0697
_refine_ls_R_factor_gt 0.0510
_refine_ls_shift/su_max 0.000
_refine_ls_shift/su_mean 0.000
_refine_ls_structure_factor_coef Fsqd
_refine_ls_weighting_details 'calc w=1/[\s^2^(Fo^2^)+(0.0525P)^2^+1.0031P] where P=(Fo^2^+2Fc^2^)/3'
_refine_ls_weighting_scheme calc
_refine_ls_wR_factor_gt 0.1180
_refine_ls_wR_factor_ref 0.1281
_reflns_number_gt 2885
_reflns_number_total 3806
_reflns_threshold_expression >2sigma(I)
_cod_data_source_file b804705g.txt
_cod_data_source_block Iovinecompd3a
_cod_depositor_comments
;
The following automatic conversions were performed:
'_symmetry_cell_setting' value 'Orthorhombic' changed to 'orthorhombic'
according to '/home/saulius/struct/CIF-dictionaries/cif_core.dic'
dictionary named 'cif_core.dic' version 2.4.1 from 2010-06-29.

Automatic conversion script
Id: cif_fix_enum 1527 2010-12-29 10:47:43Z saulius 

The following automatic conversions were performed:

'_space_group.centring_type' value 'primitive' was replaced with the
value 'P' as specified in the replacement file
'/home/antanas/src/cod-tools/trunk/data/replacement-values/replacement_values.lst'.

Automatic conversion script
Id: cif_fix_values 5642 2017-10-24 12:04:52Z antanas 
;
_cod_original_sg_symbol_H-M Pbca
_cod_database_code 7004247

loop_
_symmetry_equiv_pos_as_xyz
'x, y, z'
'-x+1/2, -y, z+1/2'
'x+1/2, -y+1/2, -z'
'-x, y+1/2, -z+1/2'
'-x, -y, -z'
'x-1/2, y, -z-1/2'
'-x-1/2, y-1/2, z'
'x, -y-1/2, z-1/2'

loop_
_atom_site_label
_atom_site_type_symbol
_atom_site_fract_x
_atom_site_fract_y
_atom_site_fract_z
_atom_site_U_iso_or_equiv
_atom_site_adp_type
_atom_site_occupancy
_atom_site_symmetry_multiplicity
_atom_site_calc_flag
_atom_site_refinement_flags
_atom_site_disorder_assembly
_atom_site_disorder_group
C1 C 0.22548(18) 0.17480(10) 0.39130(10) 0.0603(5) Uani 1 1 d . . .
C2 C 0.2674(2) 0.11977(13) 0.35161(13) 0.0872(7) Uani 1 1 d . . .
H2 H 0.2298 0.0764 0.3520 0.105 Uiso 1 1 calc R . .
C3 C 0.3645(3) 0.12896(18) 0.31164(16) 0.1128(10) Uani 1 1 d . . .
H3 H 0.3912 0.0917 0.2851 0.135 Uiso 1 1 calc R . .
C4 C 0.4220(3) 0.1922(2) 0.31062(15) 0.1080(10) Uani 1 1 d . . .
H4 H 0.4879 0.1973 0.2839 0.130 Uiso 1 1 calc R . .
C5 C 0.3828(2) 0.24820(15) 0.34893(13) 0.0823(7) Uani 1 1 d . . .
H5 H 0.4213 0.2913 0.3483 0.099 Uiso 1 1 calc R . .
C6 C 0.28431(18) 0.23869(11) 0.38857(10) 0.0617(5) Uani 1 1 d . . .
C7 C 0.2280(2) 0.29308(11) 0.43251(11) 0.0713(6) Uani 1 1 d . . .
H7A H 0.2320 0.3393 0.4115 0.086 Uiso 1 1 calc R . .
H7B H 0.2652 0.2952 0.4766 0.086 Uiso 1 1 calc R . .
C8 C 0.0480(3) 0.30142(14) 0.49895(14) 0.1039(9) Uani 1 1 d . . .
H8A H 0.0492 0.3519 0.4946 0.156 Uiso 1 1 calc R . .
H8B H 0.0888 0.2879 0.5394 0.156 Uiso 1 1 calc R . .
H8C H -0.0308 0.2854 0.5017 0.156 Uiso 1 1 calc R . .
C9 C 0.0396(2) 0.28849(13) 0.37637(13) 0.0855(7) Uani 1 1 d . . .
H9A H -0.0364 0.2679 0.3780 0.128 Uiso 1 1 calc R . .
H9B H 0.0802 0.2710 0.3373 0.128 Uiso 1 1 calc R . .
H9C H 0.0330 0.3389 0.3735 0.128 Uiso 1 1 calc R . .
C10 C -0.16805(17) 0.07377(10) 0.44682(10) 0.0547(5) Uani 1 1 d . . .
C11 C -0.21780(18) 0.08695(11) 0.38410(11) 0.0658(6) Uani 1 1 d . . .
H11 H -0.1805 0.1170 0.3538 0.079 Uiso 1 1 calc R . .
C12 C -0.3219(2) 0.05627(13) 0.36556(13) 0.0762(6) Uani 1 1 d . . .
H12 H -0.3549 0.0655 0.3234 0.091 Uiso 1 1 calc R . .
C13 C -0.37480(19) 0.01240(12) 0.41034(13) 0.0721(6) Uani 1 1 d . . .
C14 C -0.33059(18) -0.00262(11) 0.47234(13) 0.0709(6) Uani 1 1 d . . .
H14 H -0.3690 -0.0330 0.5019 0.085 Uiso 1 1 calc R . .
C15 C -0.22667(18) 0.02852(10) 0.49058(11) 0.0607(5) Uani 1 1 d . . .
H15 H -0.1953 0.0190 0.5331 0.073 Uiso 1 1 calc R . .
C16 C 0.13143(17) 0.11236(10) 0.62935(10) 0.0540(5) Uani 1 1 d . . .
C17 C 0.2358(2) 0.13872(13) 0.65318(11) 0.0746(6) Uani 1 1 d . . .
H17 H 0.2809 0.1663 0.6244 0.090 Uiso 1 1 calc R . .
C18 C 0.2749(2) 0.12548(14) 0.71794(13) 0.0858(7) Uani 1 1 d . . .
H18 H 0.3455 0.1434 0.7328 0.103 Uiso 1 1 calc R . .
C19 C 0.2084(2) 0.08591(13) 0.75939(11) 0.0738(6) Uani 1 1 d . . .
C20 C 0.1043(2) 0.05965(12) 0.73977(12) 0.0760(6) Uani 1 1 d . . .
H20 H 0.0591 0.0336 0.7698 0.091 Uiso 1 1 calc R . .
C21 C 0.06683(19) 0.07244(11) 0.67429(11) 0.0647(5) Uani 1 1 d . . .
H21 H -0.0036 0.0537 0.6601 0.078 Uiso 1 1 calc R . .
B1 B 0.1201(2) 0.18023(12) 0.44310(12) 0.0584(6) Uani 1 1 d . . .
B2 B -0.0502(2) 0.10760(11) 0.46853(12) 0.0548(5) Uani 1 1 d . . .
B3 B 0.09114(19) 0.12562(12) 0.55503(12) 0.0548(5) Uani 1 1 d . . .
N1 N 0.10477(15) 0.26917(8) 0.43914(9) 0.0647(5) Uani 1 1 d . . .
O1 O 0.01071(12) 0.14837(7) 0.42503(7) 0.0670(4) Uani 1 1 d . . .
O2 O -0.01138(11) 0.09593(7) 0.53351(7) 0.0623(4) Uani 1 1 d . . .
O3 O 0.15443(12) 0.16605(7) 0.51272(7) 0.0645(4) Uani 1 1 d . . .
F1 F -0.47652(12) -0.01872(9) 0.39162(8) 0.1080(5) Uani 1 1 d . . .
F2 F 0.24729(16) 0.07085(9) 0.82296(7) 0.1103(6) Uani 1 1 d . . .

loop_
_atom_site_aniso_label
_atom_site_aniso_U_11
_atom_site_aniso_U_22
_atom_site_aniso_U_33
_atom_site_aniso_U_23
_atom_site_aniso_U_13
_atom_site_aniso_U_12
C1 0.0681(13) 0.0551(11) 0.0578(12) 0.0065(9) -0.0071(10) 0.0011(10)
C2 0.112(2) 0.0655(14) 0.0844(17) 0.0029(13) 0.0082(16) 0.0116(14)
C3 0.134(3) 0.101(2) 0.103(2) 0.0091(18) 0.036(2) 0.040(2)
C4 0.091(2) 0.134(3) 0.099(2) 0.032(2) 0.0304(16) 0.032(2)
C5 0.0671(15) 0.0965(17) 0.0833(17) 0.0258(15) -0.0021(13) -0.0094(14)
C6 0.0613(12) 0.0662(13) 0.0576(12) 0.0095(10) -0.0064(10) -0.0057(10)
C7 0.0826(16) 0.0598(12) 0.0716(14) 0.0033(11) -0.0020(12) -0.0213(11)
C8 0.130(2) 0.0770(16) 0.105(2) -0.0162(15) 0.0408(18) 0.0009(16)
C9 0.0778(16) 0.0728(15) 0.1059(19) 0.0232(14) -0.0049(14) 0.0113(12)
C10 0.0564(11) 0.0477(10) 0.0599(12) -0.0092(9) -0.0009(9) 0.0009(9)
C11 0.0641(13) 0.0667(13) 0.0667(14) -0.0028(10) -0.0052(11) -0.0042(10)
C12 0.0704(15) 0.0840(15) 0.0742(15) -0.0119(13) -0.0199(12) 0.0003(13)
C13 0.0561(13) 0.0747(14) 0.0855(17) -0.0219(13) -0.0082(12) -0.0103(11)
C14 0.0645(13) 0.0643(13) 0.0840(16) -0.0107(12) 0.0052(12) -0.0152(11)
C15 0.0623(13) 0.0557(11) 0.0640(13) -0.0071(10) -0.0023(10) -0.0043(10)
C16 0.0538(11) 0.0531(10) 0.0550(11) -0.0027(9) 0.0025(9) -0.0007(9)
C17 0.0741(15) 0.0899(16) 0.0597(13) 0.0055(12) -0.0043(11) -0.0201(12)
C18 0.0858(17) 0.1041(19) 0.0674(15) -0.0033(14) -0.0182(13) -0.0185(15)
C19 0.0969(18) 0.0763(15) 0.0484(13) -0.0078(11) -0.0070(12) 0.0168(14)
C20 0.0929(18) 0.0733(14) 0.0618(14) 0.0086(11) 0.0151(12) 0.0072(13)
C21 0.0644(13) 0.0660(12) 0.0637(13) 0.0038(10) 0.0035(10) -0.0024(10)
B1 0.0643(14) 0.0528(13) 0.0581(14) 0.0048(10) -0.0083(11) -0.0103(11)
B2 0.0598(14) 0.0470(12) 0.0574(14) -0.0033(10) -0.0021(11) -0.0002(10)
B3 0.0531(13) 0.0505(12) 0.0608(14) -0.0022(10) 0.0017(11) -0.0039(10)
N1 0.0727(12) 0.0519(10) 0.0695(11) 0.0011(8) 0.0065(9) -0.0027(8)
O1 0.0709(9) 0.0691(9) 0.0609(9) 0.0075(7) -0.0118(7) -0.0191(7)
O2 0.0587(8) 0.0672(9) 0.0609(8) 0.0055(7) -0.0045(7) -0.0143(7)
O3 0.0657(9) 0.0690(9) 0.0588(9) 0.0082(7) -0.0080(7) -0.0190(7)
F1 0.0733(9) 0.1260(13) 0.1247(13) -0.0244(10) -0.0203(8) -0.0326(9)
F2 0.1531(15) 0.1219(12) 0.0558(8) 0.0019(8) -0.0213(9) 0.0162(11)

loop_
_atom_type_symbol
_atom_type_description
_atom_type_scat_dispersion_real
_atom_type_scat_dispersion_imag
_atom_type_scat_source
C C 0.0033 0.0016 'International Tables Vol C Tables 4.2.6.8 and 6.1.1.4'
H H 0.0000 0.0000 'International Tables Vol C Tables 4.2.6.8 and 6.1.1.4'
B B 0.0013 0.0007 'International Tables Vol C Tables 4.2.6.8 and 6.1.1.4'
N N 0.0061 0.0033 'International Tables Vol C Tables 4.2.6.8 and 6.1.1.4'
O O 0.0106 0.0060 'International Tables Vol C Tables 4.2.6.8 and 6.1.1.4'
F F 0.0171 0.0103 'International Tables Vol C Tables 4.2.6.8 and 6.1.1.4'

loop_
_geom_angle_atom_site_label_1
_geom_angle_atom_site_label_2
_geom_angle_atom_site_label_3
_geom_angle
_geom_angle_site_symmetry_1
_geom_angle_site_symmetry_3
_geom_angle_publ_flag
C6 C1 C2 117.5(2) . . ?
C6 C1 B1 110.03(18) . . ?
C2 C1 B1 132.5(2) . . ?
C3 C2 C1 120.6(3) . . ?
C3 C2 H2 119.7 . . ?
C1 C2 H2 119.7 . . ?
C4 C3 C2 120.8(3) . . ?
C4 C3 H3 119.6 . . ?
C2 C3 H3 119.6 . . ?
C3 C4 C5 120.4(3) . . ?
C3 C4 H4 119.8 . . ?
C5 C4 H4 119.8 . . ?
C4 C5 C6 118.4(3) . . ?
C4 C5 H5 120.8 . . ?
C6 C5 H5 120.8 . . ?
C1 C6 C5 122.3(2) . . ?
C1 C6 C7 111.44(18) . . ?
C5 C6 C7 126.3(2) . . ?
C6 C7 N1 104.78(16) . . ?
C6 C7 H7A 110.8 . . ?
N1 C7 H7A 110.8 . . ?
C6 C7 H7B 110.8 . . ?
N1 C7 H7B 110.8 . . ?
H7A C7 H7B 108.9 . . ?
N1 C8 H8A 109.5 . . ?
N1 C8 H8B 109.5 . . ?
H8A C8 H8B 109.5 . . ?
N1 C8 H8C 109.5 . . ?
H8A C8 H8C 109.5 . . ?
H8B C8 H8C 109.5 . . ?
N1 C9 H9A 109.5 . . ?
N1 C9 H9B 109.5 . . ?
H9A C9 H9B 109.5 . . ?
N1 C9 H9C 109.5 . . ?
H9A C9 H9C 109.5 . . ?
H9B C9 H9C 109.5 . . ?
C11 C10 C15 117.50(19) . . ?
C11 C10 B2 122.06(19) . . ?
C15 C10 B2 120.44(18) . . ?
C12 C11 C10 121.3(2) . . ?
C12 C11 H11 119.3 . . ?
C10 C11 H11 119.3 . . ?
C13 C12 C11 118.4(2) . . ?
C13 C12 H12 120.8 . . ?
C11 C12 H12 120.8 . . ?
C14 C13 C12 123.1(2) . . ?
C14 C13 F1 118.5(2) . . ?
C12 C13 F1 118.4(2) . . ?
C13 C14 C15 118.1(2) . . ?
C13 C14 H14 120.9 . . ?
C15 C14 H14 120.9 . . ?
C14 C15 C10 121.6(2) . . ?
C14 C15 H15 119.2 . . ?
C10 C15 H15 119.2 . . ?
C21 C16 C17 116.69(19) . . ?
C21 C16 B3 121.95(18) . . ?
C17 C16 B3 121.34(18) . . ?
C18 C17 C16 122.2(2) . . ?
C18 C17 H17 118.9 . . ?
C16 C17 H17 118.9 . . ?
C19 C18 C17 118.4(2) . . ?
C19 C18 H18 120.8 . . ?
C17 C18 H18 120.8 . . ?
C18 C19 C20 122.4(2) . . ?
C18 C19 F2 119.0(2) . . ?
C20 C19 F2 118.6(2) . . ?
C19 C20 C21 118.6(2) . . ?
C19 C20 H20 120.7 . . ?
C21 C20 H20 120.7 . . ?
C20 C21 C16 121.6(2) . . ?
C20 C21 H21 119.2 . . ?
C16 C21 H21 119.2 . . ?
O1 B1 O3 113.19(17) . . ?
O1 B1 C1 118.94(18) . . ?
O3 B1 C1 112.63(18) . . ?
O1 B1 N1 108.20(17) . . ?
O3 B1 N1 104.81(16) . . ?
C1 B1 N1 96.58(15) . . ?
O1 B2 O2 120.85(18) . . ?
O1 B2 C10 120.93(19) . . ?
O2 B2 C10 118.20(18) . . ?
O3 B3 O2 120.53(19) . . ?
O3 B3 C16 120.75(18) . . ?
O2 B3 C16 118.71(18) . . ?
C8 N1 C9 109.6(2) . . ?
C8 N1 C7 111.40(19) . . ?
C9 N1 C7 109.40(17) . . ?
C8 N1 B1 114.83(17) . . ?
C9 N1 B1 109.53(16) . . ?
C7 N1 B1 101.83(15) . . ?
B2 O1 B1 122.55(17) . . ?
B2 O2 B3 120.08(17) . . ?
B3 O3 B1 122.76(16) . . ?

loop_
_geom_bond_atom_site_label_1
_geom_bond_atom_site_label_2
_geom_bond_distance
_geom_bond_site_symmetry_2
_geom_bond_publ_flag
C1 C6 1.388(3) . ?
C1 C2 1.390(3) . ?
C1 B1 1.590(3) . ?
C2 C3 1.380(4) . ?
C2 H2 0.9300 . ?
C3 C4 1.368(4) . ?
C3 H3 0.9300 . ?
C4 C5 1.378(4) . ?
C4 H4 0.9300 . ?
C5 C6 1.391(3) . ?
C5 H5 0.9300 . ?
C6 C7 1.494(3) . ?
C7 N1 1.498(3) . ?
C7 H7A 0.9700 . ?
C7 H7B 0.9700 . ?
C8 N1 1.479(3) . ?
C8 H8A 0.9600 . ?
C8 H8B 0.9600 . ?
C8 H8C 0.9600 . ?
C9 N1 1.492(3) . ?
C9 H9A 0.9600 . ?
C9 H9B 0.9600 . ?
C9 H9C 0.9600 . ?
C10 C11 1.384(3) . ?
C10 C15 1.391(3) . ?
C10 B2 1.563(3) . ?
C11 C12 1.384(3) . ?
C11 H11 0.9300 . ?
C12 C13 1.356(3) . ?
C12 H12 0.9300 . ?
C13 C14 1.353(3) . ?
C13 F1 1.364(2) . ?
C14 C15 1.384(3) . ?
C14 H14 0.9300 . ?
C15 H15 0.9300 . ?
C16 C21 1.382(3) . ?
C16 C17 1.386(3) . ?
C16 B3 1.556(3) . ?
C17 C18 1.376(3) . ?
C17 H17 0.9300 . ?
C18 C19 1.348(3) . ?
C18 H18 0.9300 . ?
C19 C20 1.356(3) . ?
C19 F2 1.360(2) . ?
C20 C21 1.381(3) . ?
C20 H20 0.9300 . ?
C21 H21 0.9300 . ?
B1 O1 1.444(3) . ?
B1 O3 1.452(3) . ?
B1 N1 1.695(3) . ?
B2 O1 1.350(3) . ?
B2 O2 1.373(3) . ?
B3 O3 1.347(3) . ?
B3 O2 1.377(3) . ?
